data_7221267
loop_
_publ_author_name
'Widera, A.'
'Schaefer, H.'

_publ_section_title
;
 Zur Darstellung und Struktur von A3 Al2 Si2 (a=Ca, Sr, Ba)
;
_journal_name_full
;
Zeitschrift fuer Naturforschung, Teil B. Anorganische Chemie, Organische 
Chemie (2,1947-32,1977)
;
_journal_page_first 1349
_journal_page_last 1351
_journal_volume 32
_journal_year 1977
_chemical_formula_sum 'Al2 Ca3 Si2'
_chemical_name_systematic 'Ca3 Al2 Si2'
_space_group_IT_number 71
_symmetry_space_group_name_Hall '-I 2 2'
_symmetry_space_group_name_H-M 'I m m m'
_cell_angle_alpha 90
_cell_angle_beta 90
_cell_angle_gamma 90
_cell_formula_units_Z 2
_cell_length_a 4
_cell_length_b 18.24
_cell_length_c 4.576
_cell_volume 333.865
_citation_journal_id_ASTM ZENBAX
_cod_data_source_file Widera_ZENBAX_1977_184.cif
_cod_data_source_block Al2Ca3Si2
_cod_database_code 7221267

loop_
_symmetry_equiv_pos_as_xyz
x,y,z
-x,-y,z
x,-y,-z
-x,y,-z
-x,-y,-z
x,y,-z
-x,y,z
x,-y,z
x+1/2,y+1/2,z+1/2
-x+1/2,-y+1/2,z+1/2
x+1/2,-y+1/2,-z+1/2
-x+1/2,y+1/2,-z+1/2
-x+1/2,-y+1/2,-z+1/2
x+1/2,y+1/2,-z+1/2
-x+1/2,y+1/2,z+1/2
x+1/2,-y+1/2,z+1/2

loop_
_atom_site_label
_atom_site_type_symbol
_atom_site_fract_x
_atom_site_fract_y
_atom_site_fract_z
_atom_site_occupancy
_atom_site_U_iso_or_equiv
Al1 Al 0 0.9323 0.5 1 0.0
Ca1 Ca 0 0.1858 0 1 0.0
Ca2 Ca 0 0.5 0.5 1 0.0
Si1 Si 0 0.3563 0 1 0.0
